data_4025510
loop_
_publ_author_name
'Lynsey J. Cotterill'
'Ross W. Harrington'
'William Clegg'
'Michael J. Hall'

_publ_section_title
;
 Thermal 1,3-Trityl Migrations in Diels-Alder Domino Reactions of
 1-Trityl-4-vinyl-1H-imidazoles
;
_journal_name_full 'Journal of Organic Chemistry'
_journal_page_first 4604
_journal_page_last 4607
_journal_paper_doi 10.1021/jo100416c
_journal_volume 75
_journal_year 2010
_chemical_formula_moiety 'C34 H27 N3 O2'
_chemical_formula_sum 'C34 H27 N3 O2'
_chemical_formula_weight 509.59
_chemical_name_systematic
;
 ?
;
_space_group_IT_number 2
_symmetry_cell_setting triclinic
_symmetry_space_group_name_Hall '-P 1'
_symmetry_space_group_name_H-M 'P -1'
_atom_sites_solution_hydrogens geom
_atom_sites_solution_primary direct
_atom_sites_solution_secondary difmap
_audit_creation_method SHELXL-97
_cell_angle_alpha 91.145(4)
_cell_angle_beta 100.369(4)
_cell_angle_gamma 96.303(4)
_cell_formula_units_Z 4
_cell_length_a 10.3238(5)
_cell_length_b 15.5018(7)
_cell_length_c 16.2068(8)
_cell_measurement_reflns_used 6725
_cell_measurement_temperature 150(2)
_cell_measurement_theta_max 28.5068
_cell_measurement_theta_min 2.7598
_cell_volume 2533.8(2)
_computing_cell_refinement
;
'Fri Dec 04 16:52:33 2009'
;
_computing_data_collection
;
'Fri Dec 04 16:52:33 2009'
;
_computing_data_reduction
;
'Fri Dec 04 16:52:33 2009'
;
_computing_molecular_graphics 'Bruker SHELXTL'
_computing_publication_material 'Bruker SHELXTL and local programs'
_computing_structure_refinement 'Bruker SHELXTL'
_computing_structure_solution 'Bruker SHELXTL'
_diffrn_ambient_temperature 150(2)
_diffrn_detector_area_resol_mean 10.3968
_diffrn_measured_fraction_theta_full 0.998
_diffrn_measured_fraction_theta_max 0.998
_diffrn_measurement_device_type 'Oxford Diffraction Gemini A Ultra diffractometer'
_diffrn_measurement_method 'thick-slice \w scans'
_diffrn_radiation_monochromator graphite
_diffrn_radiation_source 'sealed tube with Enhance optics'
_diffrn_radiation_type MoK\a
_diffrn_radiation_wavelength 0.71073
_diffrn_reflns_av_R_equivalents 0.0448
_diffrn_reflns_av_sigmaI/netI 0.0882
_diffrn_reflns_limit_h_max 12
_diffrn_reflns_limit_h_min -11
_diffrn_reflns_limit_k_max 18
_diffrn_reflns_limit_k_min -17
_diffrn_reflns_limit_l_max 19
_diffrn_reflns_limit_l_min -19
_diffrn_reflns_number 22724
_diffrn_reflns_theta_full 25.00
_diffrn_reflns_theta_max 25.00
_diffrn_reflns_theta_min 2.77
_diffrn_standards_number 0
_exptl_absorpt_coefficient_mu 0.084
_exptl_absorpt_correction_T_max 0.9753
_exptl_absorpt_correction_T_min 0.9720
_exptl_absorpt_correction_type multi-scan
_exptl_absorpt_process_details
;
'Fri Dec 04 16:52:33 2009'
;
_exptl_crystal_colour colourless
_exptl_crystal_density_diffrn 1.336
_exptl_crystal_density_method 'not measured'
_exptl_crystal_description block
_exptl_crystal_F_000 1072
_exptl_crystal_size_max 0.34
_exptl_crystal_size_mid 0.30
_exptl_crystal_size_min 0.30
_refine_diff_density_max 0.237
_refine_diff_density_min -0.184
_refine_diff_density_rms 0.039
_refine_ls_extinction_coef 0.0055(4)
_refine_ls_extinction_expression Fc^*^=kFc[1+0.001xFc^2^\l^3^/sin(2\q)]^-1/4^
_refine_ls_extinction_method SHELXL
_refine_ls_goodness_of_fit_ref 0.845
_refine_ls_hydrogen_treatment constr
_refine_ls_matrix_type full
_refine_ls_number_parameters 704
_refine_ls_number_reflns 8906
_refine_ls_number_restraints 0
_refine_ls_restrained_S_all 0.845
_refine_ls_R_factor_all 0.0795
_refine_ls_R_factor_gt 0.0392
_refine_ls_shift/su_max 0.001
_refine_ls_shift/su_mean 0.000
_refine_ls_structure_factor_coef Fsqd
_refine_ls_weighting_details 'calc w=1/[\s^2^(Fo^2^)+(0.0363P)^2^+0.0000P] where P=(Fo^2^+2Fc^2^)/3'
_refine_ls_weighting_scheme calc
_refine_ls_wR_factor_gt 0.0757
_refine_ls_wR_factor_ref 0.0819
_reflns_number_gt 5341
_reflns_number_total 8906
_reflns_threshold_expression I>2\s(I)
_cod_data_source_file jo100416c_si_004.cif
_cod_data_source_block mjh16
_cod_database_code 4025510

loop_
_symmetry_equiv_pos_as_xyz
'x, y, z'
'-x, -y, -z'

loop_
_atom_site_label
_atom_site_type_symbol
_atom_site_fract_x
_atom_site_fract_y
_atom_site_fract_z
_atom_site_U_iso_or_equiv
_atom_site_adp_type
_atom_site_occupancy
_atom_site_symmetry_multiplicity
_atom_site_calc_flag
_atom_site_refinement_flags
_atom_site_disorder_assembly
_atom_site_disorder_group
O3 O 0.64504(13) 0.00054(8) 0.28189(8) 0.0330(3) Uani 1 1 d . . .
O4 O 0.99738(14) 0.10939(8) 0.48121(8) 0.0316(3) Uani 1 1 d . . .
N4 N 0.83560(15) 0.06401(9) 0.36737(9) 0.0227(4) Uani 1 1 d . . .
N5 N 0.43262(15) 0.07771(9) 0.38700(9) 0.0230(4) Uani 1 1 d . . .
N6 N 0.47296(15) 0.20427(9) 0.46103(9) 0.0197(4) Uani 1 1 d . . .
C35 C 0.70475(19) 0.02416(11) 0.35101(12) 0.0230(5) Uani 1 1 d . . .
C36 C 0.65436(18) 0.02001(11) 0.43325(11) 0.0219(4) Uani 1 1 d . . .
H36A H 0.6115 -0.0397 0.4405 0.026 Uiso 1 1 calc R . .
C37 C 0.55798(18) 0.08543(11) 0.43509(11) 0.0193(4) Uani 1 1 d . . .
C38 C 0.58591(18) 0.16186(11) 0.48101(11) 0.0206(4) Uani 1 1 d . . .
C39 C 0.71173(19) 0.18838(11) 0.54130(11) 0.0233(5) Uani 1 1 d . . .
H39A H 0.6942 0.2231 0.5892 0.028 Uiso 1 1 calc R . .
H39B H 0.7752 0.2241 0.5133 0.028 Uiso 1 1 calc R . .
C40 C 0.76924(19) 0.10524(11) 0.57221(11) 0.0237(5) Uani 1 1 d . . .
H40A H 0.8582 0.1211 0.6069 0.028 Uiso 1 1 calc R . .
H40B H 0.7120 0.0755 0.6083 0.028 Uiso 1 1 calc R . .
C41 C 0.78070(18) 0.04264(11) 0.50105(11) 0.0219(4) Uani 1 1 d . . .
H41A H 0.8064 -0.0127 0.5263 0.026 Uiso 1 1 calc R . .
C42 C 0.8863(2) 0.07703(11) 0.45268(12) 0.0226(5) Uani 1 1 d . . .
C43 C 0.90997(19) 0.08773(11) 0.30280(11) 0.0231(5) Uani 1 1 d . . .
C44 C 1.0110(2) 0.04064(12) 0.28935(13) 0.0343(5) Uani 1 1 d . . .
H44A H 1.0310 -0.0077 0.3224 0.041 Uiso 1 1 calc R . .
C45 C 1.0822(2) 0.06413(14) 0.22799(14) 0.0414(6) Uani 1 1 d . . .
H45A H 1.1515 0.0318 0.2185 0.050 Uiso 1 1 calc R . .
C46 C 1.0535(2) 0.13484(13) 0.17967(13) 0.0369(5) Uani 1 1 d . . .
H46A H 1.1016 0.1498 0.1362 0.044 Uiso 1 1 calc R . .
C47 C 0.9562(2) 0.18294(13) 0.19445(12) 0.0335(5) Uani 1 1 d . . .
H47A H 0.9383 0.2325 0.1626 0.040 Uiso 1 1 calc R . .
C48 C 0.8836(2) 0.15890(12) 0.25646(12) 0.0302(5) Uani 1 1 d . . .
H48A H 0.8154 0.1919 0.2667 0.036 Uiso 1 1 calc R . .
C49 C 0.38609(19) 0.15015(11) 0.40389(11) 0.0225(4) Uani 1 1 d . . .
H49A H 0.3006 0.1637 0.3789 0.027 Uiso 1 1 calc R . .
C50 C 0.46263(18) 0.29726(11) 0.48511(11) 0.0201(4) Uani 1 1 d . . .
C51 C 0.59036(18) 0.34849(11) 0.46813(11) 0.0195(4) Uani 1 1 d . . .
C52 C 0.67155(19) 0.40640(11) 0.52651(12) 0.0233(4) Uani 1 1 d . . .
H52A H 0.6469 0.4172 0.5792 0.028 Uiso 1 1 calc R . .
C53 C 0.7884(2) 0.44885(12) 0.50895(12) 0.0276(5) Uani 1 1 d . . .
H53A H 0.8427 0.4888 0.5494 0.033 Uiso 1 1 calc R . .
C54 C 0.8259(2) 0.43334(12) 0.43355(12) 0.0290(5) Uani 1 1 d . . .
H54A H 0.9065 0.4620 0.4221 0.035 Uiso 1 1 calc R . .
C55 C 0.7464(2) 0.37610(12) 0.37410(12) 0.0280(5) Uani 1 1 d . . .
H55A H 0.7716 0.3658 0.3215 0.034 Uiso 1 1 calc R . .
C56 C 0.6301(2) 0.33396(12) 0.39160(11) 0.0247(5) Uani 1 1 d . . .
H56A H 0.5760 0.2943 0.3508 0.030 Uiso 1 1 calc R . .
C57 C 0.44506(18) 0.30654(11) 0.57696(11) 0.0196(4) Uani 1 1 d . . .
C58 C 0.45207(19) 0.23925(12) 0.63213(11) 0.0258(5) Uani 1 1 d . . .
H58A H 0.4682 0.1836 0.6135 0.031 Uiso 1 1 calc R . .
C59 C 0.4356(2) 0.25281(13) 0.71473(12) 0.0313(5) Uani 1 1 d . . .
H59A H 0.4399 0.2061 0.7518 0.038 Uiso 1 1 calc R . .
C60 C 0.4134(2) 0.33238(13) 0.74284(12) 0.0312(5) Uani 1 1 d . . .
H60A H 0.4045 0.3415 0.7996 0.037 Uiso 1 1 calc R . .
C61 C 0.40405(19) 0.39991(13) 0.68813(12) 0.0291(5) Uani 1 1 d . . .
H61A H 0.3875 0.4553 0.7072 0.035 Uiso 1 1 calc R . .
C62 C 0.41869(19) 0.38679(12) 0.60588(11) 0.0239(5) Uani 1 1 d . . .
H62A H 0.4106 0.4332 0.5685 0.029 Uiso 1 1 calc R . .
C63 C 0.33749(19) 0.32527(11) 0.42922(11) 0.0206(4) Uani 1 1 d . . .
C64 C 0.21276(19) 0.29051(12) 0.44298(12) 0.0251(5) Uani 1 1 d . . .
H64A H 0.2070 0.2525 0.4877 0.030 Uiso 1 1 calc R . .
C65 C 0.0979(2) 0.31038(12) 0.39287(13) 0.0308(5) Uani 1 1 d . . .
H65A H 0.0141 0.2850 0.4024 0.037 Uiso 1 1 calc R . .
C66 C 0.1050(2) 0.36736(13) 0.32866(12) 0.0332(5) Uani 1 1 d . . .
H66A H 0.0264 0.3803 0.2932 0.040 Uiso 1 1 calc R . .
C67 C 0.2261(2) 0.40480(12) 0.31673(12) 0.0315(5) Uani 1 1 d . . .
H67A H 0.2310 0.4454 0.2740 0.038 Uiso 1 1 calc R . .
C68 C 0.3422(2) 0.38422(11) 0.36633(11) 0.0253(5) Uani 1 1 d . . .
H68A H 0.4254 0.4108 0.3571 0.030 Uiso 1 1 calc R . .
N1 N 0.63388(16) 0.38174(9) 1.08201(9) 0.0245(4) Uani 1 1 d . . .
N2 N 1.02813(16) 0.38301(9) 1.06329(9) 0.0245(4) Uani 1 1 d . . .
N3 N 0.98485(15) 0.30814(9) 0.93997(9) 0.0210(4) Uani 1 1 d . . .
O1 O 0.48175(14) 0.39054(8) 0.96062(8) 0.0292(3) Uani 1 1 d . . .
O2 O 0.82036(14) 0.40365(9) 1.18564(8) 0.0358(4) Uani 1 1 d . . .
C1 C 0.5913(2) 0.41139(11) 1.00214(11) 0.0224(4) Uani 1 1 d . . .
C2 C 0.70141(19) 0.47200(11) 0.97839(11) 0.0222(4) Uani 1 1 d . . .
H2A H 0.6787 0.5328 0.9828 0.027 Uiso 1 1 calc R . .
C3 C 0.7156(2) 0.45264(11) 0.88748(11) 0.0247(5) Uani 1 1 d . . .
H3A H 0.6294 0.4559 0.8499 0.030 Uiso 1 1 calc R . .
H3B H 0.7811 0.4975 0.8711 0.030 Uiso 1 1 calc R . .
C4 C 0.75988(19) 0.36322(12) 0.87585(11) 0.0254(5) Uani 1 1 d . . .
H4A H 0.6889 0.3171 0.8829 0.031 Uiso 1 1 calc R . .
H4B H 0.7806 0.3559 0.8190 0.031 Uiso 1 1 calc R . .
C5 C 0.88145(18) 0.35802(11) 0.94159(11) 0.0202(4) Uani 1 1 d . . .
C6 C 0.91125(18) 0.40230(11) 1.01589(11) 0.0211(4) Uani 1 1 d . . .
C7 C 0.82233(19) 0.46195(11) 1.04672(11) 0.0227(5) Uani 1 1 d . . .
H7A H 0.8720 0.5196 1.0676 0.027 Uiso 1 1 calc R . .
C8 C 0.7647(2) 0.41534(12) 1.11523(12) 0.0256(5) Uani 1 1 d . . .
C9 C 0.5599(2) 0.31633(11) 1.12176(11) 0.0235(5) Uani 1 1 d . . .
C10 C 0.4415(2) 0.33188(13) 1.14550(12) 0.0305(5) Uani 1 1 d . . .
H10A H 0.4100 0.3870 1.1373 0.037 Uiso 1 1 calc R . .
C11 C 0.3703(2) 0.26748(14) 1.18070(12) 0.0375(5) Uani 1 1 d . . .
H11A H 0.2890 0.2775 1.1967 0.045 Uiso 1 1 calc R . .
C12 C 0.4186(2) 0.18597(14) 1.19319(12) 0.0386(6) Uani 1 1 d . . .
H12A H 0.3698 0.1411 1.2177 0.046 Uiso 1 1 calc R . .
C13 C 0.5348(2) 0.17204(13) 1.16996(13) 0.0400(6) Uani 1 1 d . . .
H13A H 0.5678 0.1175 1.1789 0.048 Uiso 1 1 calc R . .
C14 C 0.6059(2) 0.23765(12) 1.13301(12) 0.0319(5) Uani 1 1 d . . .
H14A H 0.6863 0.2274 1.1158 0.038 Uiso 1 1 calc R . .
C15 C 1.06874(19) 0.32551(12) 1.01589(11) 0.0242(5) Uani 1 1 d . . .
H15A H 1.1475 0.2989 1.0324 0.029 Uiso 1 1 calc R . .
C16 C 0.98797(19) 0.23786(11) 0.87638(11) 0.0224(4) Uani 1 1 d . . .
C17 C 1.01490(18) 0.27677(11) 0.79334(11) 0.0218(4) Uani 1 1 d . . .
C18 C 1.04655(19) 0.22281(12) 0.73243(12) 0.0269(5) Uani 1 1 d . . .
H18A H 1.0527 0.1632 0.7431 0.032 Uiso 1 1 calc R . .
C19 C 1.0694(2) 0.25450(13) 0.65619(12) 0.0304(5) Uani 1 1 d . . .
H19A H 1.0889 0.2162 0.6148 0.037 Uiso 1 1 calc R . .
C20 C 1.0642(2) 0.34024(13) 0.64034(12) 0.0314(5) Uani 1 1 d . . .
H20A H 1.0776 0.3616 0.5876 0.038 Uiso 1 1 calc R . .
C21 C 1.0390(2) 0.39589(13) 0.70218(13) 0.0338(5) Uani 1 1 d . . .
H21A H 1.0390 0.4562 0.6927 0.041 Uiso 1 1 calc R . .
C22 C 1.01397(19) 0.36430(12) 0.77706(12) 0.0267(5) Uani 1 1 d . . .
H22A H 0.9957 0.4031 0.8185 0.032 Uiso 1 1 calc R . .
C23 C 1.10242(19) 0.18462(11) 0.90945(11) 0.0235(5) Uani 1 1 d . . .
C24 C 1.0819(2) 0.09981(12) 0.93199(13) 0.0334(5) Uani 1 1 d . . .
H24A H 0.9941 0.0722 0.9283 0.040 Uiso 1 1 calc R . .
C25 C 1.1887(2) 0.05458(14) 0.95999(15) 0.0453(6) Uani 1 1 d . . .
H25A H 1.1734 -0.0043 0.9742 0.054 Uiso 1 1 calc R . .
C26 C 1.3160(2) 0.09346(14) 0.96745(14) 0.0418(6) Uani 1 1 d . . .
H26A H 1.3886 0.0623 0.9882 0.050 Uiso 1 1 calc R . .
C27 C 1.3381(2) 0.17842(13) 0.94451(13) 0.0336(5) Uani 1 1 d . . .
H27A H 1.4261 0.2059 0.9491 0.040 Uiso 1 1 calc R . .
C28 C 1.2330(2) 0.22270(12) 0.91525(12) 0.0280(5) Uani 1 1 d . . .
H28A H 1.2490 0.2807 0.8985 0.034 Uiso 1 1 calc R . .
C29 C 0.85264(18) 0.18208(11) 0.86715(11) 0.0210(4) Uani 1 1 d . . .
C30 C 0.7991(2) 0.16433(11) 0.93883(12) 0.0252(5) Uani 1 1 d . . .
H30A H 0.8478 0.1857 0.9921 0.030 Uiso 1 1 calc R . .
C31 C 0.6773(2) 0.11654(12) 0.93426(12) 0.0277(5) Uani 1 1 d . . .
H31A H 0.6412 0.1071 0.9837 0.033 Uiso 1 1 calc R . .
C32 C 0.6075(2) 0.08225(12) 0.85719(13) 0.0299(5) Uani 1 1 d . . .
H32A H 0.5240 0.0485 0.8538 0.036 Uiso 1 1 calc R . .
C33 C 0.6591(2) 0.09714(12) 0.78648(12) 0.0283(5) Uani 1 1 d . . .
H33A H 0.6125 0.0725 0.7339 0.034 Uiso 1 1 calc R . .
C34 C 0.78036(19) 0.14855(12) 0.79108(12) 0.0270(5) Uani 1 1 d . . .
H34A H 0.8136 0.1606 0.7410 0.032 Uiso 1 1 calc R . .

loop_
_atom_site_aniso_label
_atom_site_aniso_U_11
_atom_site_aniso_U_22
_atom_site_aniso_U_33
_atom_site_aniso_U_23
_atom_site_aniso_U_13
_atom_site_aniso_U_12
O3 0.0273(9) 0.0429(8) 0.0263(8) -0.0086(6) 0.0030(7) -0.0021(7)
O4 0.0225(9) 0.0393(8) 0.0308(8) -0.0053(6) 0.0018(7) 0.0000(7)
N4 0.0192(10) 0.0260(9) 0.0222(9) -0.0013(7) 0.0035(7) 0.0009(7)
N5 0.0225(10) 0.0234(9) 0.0225(9) -0.0009(7) 0.0046(7) -0.0004(7)
N6 0.0174(9) 0.0203(8) 0.0204(9) -0.0002(6) 0.0018(7) 0.0007(7)
C35 0.0204(12) 0.0198(10) 0.0287(12) -0.0014(8) 0.0032(10) 0.0037(9)
C36 0.0212(12) 0.0179(10) 0.0260(11) 0.0011(8) 0.0052(9) -0.0017(8)
C37 0.0172(12) 0.0210(10) 0.0194(10) 0.0023(8) 0.0039(9) -0.0005(8)
C38 0.0192(12) 0.0225(10) 0.0201(10) 0.0015(8) 0.0041(9) 0.0008(9)
C39 0.0220(12) 0.0243(10) 0.0234(11) -0.0035(8) 0.0036(9) 0.0030(9)
C40 0.0211(12) 0.0281(11) 0.0215(11) 0.0002(8) 0.0031(9) 0.0023(9)
C41 0.0213(12) 0.0204(10) 0.0239(11) 0.0042(8) 0.0028(9) 0.0038(9)
C42 0.0195(13) 0.0208(10) 0.0267(12) -0.0013(8) 0.0001(10) 0.0057(9)
C43 0.0224(12) 0.0253(11) 0.0214(11) -0.0016(8) 0.0050(9) 0.0005(9)
C44 0.0384(14) 0.0280(11) 0.0399(13) 0.0027(9) 0.0124(11) 0.0095(10)
C45 0.0339(15) 0.0430(14) 0.0523(15) -0.0070(11) 0.0205(12) 0.0075(11)
C46 0.0336(14) 0.0450(14) 0.0309(13) -0.0015(10) 0.0111(11) -0.0088(11)
C47 0.0322(14) 0.0397(12) 0.0279(12) 0.0085(9) 0.0037(10) 0.0031(11)
C48 0.0246(13) 0.0353(12) 0.0321(12) 0.0031(9) 0.0063(10) 0.0076(10)
C49 0.0190(12) 0.0264(11) 0.0217(11) 0.0014(8) 0.0035(9) 0.0010(9)
C50 0.0198(11) 0.0192(10) 0.0212(10) 0.0002(8) 0.0044(8) 0.0005(8)
C51 0.0188(11) 0.0200(10) 0.0204(11) 0.0031(8) 0.0037(9) 0.0047(8)
C52 0.0232(12) 0.0236(10) 0.0244(11) -0.0005(8) 0.0081(9) 0.0033(9)
C53 0.0223(13) 0.0262(11) 0.0331(12) -0.0001(9) 0.0035(10) 0.0002(9)
C54 0.0210(12) 0.0301(11) 0.0377(13) 0.0088(10) 0.0118(10) -0.0010(9)
C55 0.0272(13) 0.0354(12) 0.0251(11) 0.0070(9) 0.0129(10) 0.0056(10)
C56 0.0243(12) 0.0278(11) 0.0217(11) 0.0011(8) 0.0035(9) 0.0023(9)
C57 0.0146(11) 0.0229(10) 0.0206(10) 0.0013(8) 0.0035(8) -0.0012(8)
C58 0.0248(12) 0.0271(11) 0.0252(11) 0.0004(9) 0.0039(9) 0.0037(9)
C59 0.0316(14) 0.0397(13) 0.0245(12) 0.0117(9) 0.0075(10) 0.0059(10)
C60 0.0257(13) 0.0488(14) 0.0186(11) -0.0027(10) 0.0054(9) 0.0004(10)
C61 0.0241(13) 0.0367(12) 0.0270(12) -0.0047(9) 0.0059(9) 0.0044(10)
C62 0.0219(12) 0.0266(11) 0.0243(11) 0.0027(8) 0.0067(9) 0.0030(9)
C63 0.0191(12) 0.0221(10) 0.0201(10) -0.0026(8) 0.0031(9) 0.0015(9)
C64 0.0225(13) 0.0263(11) 0.0271(11) -0.0005(8) 0.0061(9) 0.0035(9)
C65 0.0197(13) 0.0307(11) 0.0408(13) -0.0070(10) 0.0040(10) 0.0021(9)
C66 0.0269(14) 0.0385(12) 0.0317(12) -0.0048(10) -0.0064(10) 0.0128(10)
C67 0.0388(15) 0.0334(12) 0.0236(11) 0.0026(9) 0.0034(10) 0.0134(11)
C68 0.0266(13) 0.0268(11) 0.0238(11) 0.0016(9) 0.0069(9) 0.0046(9)
N1 0.0214(10) 0.0299(9) 0.0220(9) 0.0044(7) 0.0042(8) 0.0016(8)
N2 0.0260(10) 0.0280(9) 0.0187(9) 0.0013(7) 0.0038(8) 0.0001(8)
N3 0.0200(10) 0.0239(8) 0.0177(8) -0.0001(6) 0.0023(7) -0.0006(7)
O1 0.0212(9) 0.0392(8) 0.0265(8) 0.0016(6) 0.0035(7) 0.0017(7)
O2 0.0302(9) 0.0565(9) 0.0191(8) 0.0046(6) 0.0028(7) 0.0009(7)
C1 0.0223(13) 0.0237(10) 0.0223(11) -0.0017(8) 0.0052(10) 0.0061(9)
C2 0.0226(12) 0.0201(10) 0.0246(11) 0.0022(8) 0.0060(9) 0.0023(8)
C3 0.0236(12) 0.0304(11) 0.0200(11) 0.0040(8) 0.0034(9) 0.0030(9)
C4 0.0237(12) 0.0302(11) 0.0218(11) -0.0019(8) 0.0034(9) 0.0021(9)
C5 0.0166(11) 0.0210(10) 0.0238(11) 0.0023(8) 0.0066(9) 0.0012(9)
C6 0.0164(12) 0.0270(11) 0.0195(11) 0.0049(8) 0.0051(9) -0.0026(8)
C7 0.0232(12) 0.0227(10) 0.0205(10) 0.0010(8) 0.0032(9) -0.0043(9)
C8 0.0271(13) 0.0288(11) 0.0211(12) -0.0019(8) 0.0047(10) 0.0042(9)
C9 0.0248(13) 0.0272(11) 0.0179(10) 0.0030(8) 0.0049(9) -0.0018(9)
C10 0.0338(14) 0.0319(12) 0.0266(12) 0.0011(9) 0.0076(10) 0.0043(10)
C11 0.0320(14) 0.0531(15) 0.0266(12) -0.0081(10) 0.0121(10) -0.0079(11)
C12 0.0406(16) 0.0452(14) 0.0257(12) 0.0024(10) 0.0086(11) -0.0186(12)
C13 0.0439(16) 0.0314(12) 0.0397(14) 0.0066(10) -0.0045(12) 0.0013(11)
C14 0.0251(13) 0.0382(13) 0.0328(12) 0.0062(10) 0.0052(10) 0.0045(10)
C15 0.0192(12) 0.0300(11) 0.0216(11) 0.0048(9) 0.0011(9) -0.0012(9)
C16 0.0209(12) 0.0223(10) 0.0234(11) -0.0025(8) 0.0035(9) 0.0007(9)
C17 0.0160(11) 0.0270(11) 0.0216(10) 0.0003(8) 0.0035(8) -0.0010(8)
C18 0.0249(12) 0.0261(11) 0.0297(12) -0.0017(9) 0.0077(9) -0.0016(9)
C19 0.0267(13) 0.0395(13) 0.0242(12) -0.0074(9) 0.0089(10) -0.0053(10)
C20 0.0332(14) 0.0405(13) 0.0225(11) 0.0083(9) 0.0098(10) 0.0038(10)
C21 0.0373(14) 0.0296(11) 0.0356(13) 0.0109(10) 0.0092(11) 0.0028(10)
C22 0.0266(13) 0.0310(12) 0.0224(11) -0.0013(9) 0.0046(9) 0.0036(9)
C23 0.0211(12) 0.0257(11) 0.0233(11) 0.0012(8) 0.0040(9) 0.0021(9)
C24 0.0199(13) 0.0323(12) 0.0479(14) 0.0089(10) 0.0059(10) 0.0013(10)
C25 0.0316(16) 0.0350(13) 0.0715(17) 0.0231(12) 0.0114(12) 0.0068(11)
C26 0.0263(15) 0.0423(14) 0.0572(15) 0.0157(11) 0.0041(11) 0.0091(11)
C27 0.0190(13) 0.0399(13) 0.0408(13) 0.0030(10) 0.0049(10) -0.0013(10)
C28 0.0236(13) 0.0283(11) 0.0316(12) 0.0042(9) 0.0060(10) -0.0010(10)
C29 0.0184(12) 0.0218(10) 0.0228(11) 0.0012(8) 0.0045(9) 0.0017(9)
C30 0.0259(13) 0.0255(11) 0.0226(11) 0.0029(8) 0.0013(9) 0.0000(9)
C31 0.0243(13) 0.0321(11) 0.0275(12) 0.0081(9) 0.0080(10) 0.0009(10)
C32 0.0187(12) 0.0283(11) 0.0414(13) 0.0030(9) 0.0044(10) -0.0021(9)
C33 0.0248(13) 0.0314(11) 0.0261(12) -0.0062(9) -0.0009(10) 0.0022(10)
C34 0.0237(13) 0.0332(11) 0.0249(11) 0.0011(9) 0.0063(9) 0.0036(10)

loop_
_atom_type_symbol
_atom_type_description
_atom_type_scat_dispersion_real
_atom_type_scat_dispersion_imag
_atom_type_scat_source
C C 0.0033 0.0016 'International Tables Vol C Tables 4.2.6.8 and 6.1.1.4'
H H 0.0000 0.0000 'International Tables Vol C Tables 4.2.6.8 and 6.1.1.4'
N N 0.0061 0.0033 'International Tables Vol C Tables 4.2.6.8 and 6.1.1.4'
O O 0.0106 0.0060 'International Tables Vol C Tables 4.2.6.8 and 6.1.1.4'

loop_
_geom_angle_atom_site_label_1
_geom_angle_atom_site_label_2
_geom_angle_atom_site_label_3
_geom_angle
_geom_angle_site_symmetry_1
_geom_angle_site_symmetry_3
_geom_angle_publ_flag
C35 N4 C42 112.80(16) . . ?
C35 N4 C43 123.49(15) . . ?
C42 N4 C43 123.71(16) . . ?
C37 N5 C49 104.16(15) . . ?
C38 N6 C49 105.59(14) . . ?
C38 N6 C50 125.51(15) . . ?
C49 N6 C50 127.88(14) . . ?
O3 C35 N4 123.95(18) . . ?
O3 C35 C36 127.90(18) . . ?
N4 C35 C36 108.12(15) . . ?
C35 C36 H36A 110.5 . . ?
C35 C36 C37 109.46(13) . . ?
C35 C36 C41 104.17(15) . . ?
H36A C36 C37 110.5 . . ?
H36A C36 C41 110.5 . . ?
C37 C36 C41 111.43(14) . . ?
N5 C37 C36 124.08(16) . . ?
N5 C37 C38 111.57(16) . . ?
C36 C37 C38 124.27(17) . . ?
N6 C38 C37 105.40(16) . . ?
N6 C38 C39 129.93(15) . . ?
C37 C38 C39 124.63(16) . . ?
C38 C39 H39A 110.2 . . ?
C38 C39 H39B 110.2 . . ?
C38 C39 C40 107.50(15) . . ?
H39A C39 H39B 108.5 . . ?
H39A C39 C40 110.2 . . ?
H39B C39 C40 110.2 . . ?
C39 C40 H40A 109.0 . . ?
C39 C40 H40B 109.0 . . ?
C39 C40 C41 113.11(14) . . ?
H40A C40 H40B 107.8 . . ?
H40A C40 C41 109.0 . . ?
H40B C40 C41 109.0 . . ?
C36 C41 C40 116.24(15) . . ?
C36 C41 H41A 107.8 . . ?
C36 C41 C42 104.63(14) . . ?
C40 C41 H41A 107.8 . . ?
C40 C41 C42 112.10(15) . . ?
H41A C41 C42 107.8 . . ?
O4 C42 N4 124.19(18) . . ?
O4 C42 C41 127.20(17) . . ?
N4 C42 C41 108.60(16) . . ?
N4 C43 C44 120.01(16) . . ?
N4 C43 C48 119.88(17) . . ?
C44 C43 C48 120.07(18) . . ?
C43 C44 H44A 120.2 . . ?
C43 C44 C45 119.63(18) . . ?
H44A C44 C45 120.2 . . ?
C44 C45 H45A 119.8 . . ?
C44 C45 C46 120.4(2) . . ?
H45A C45 C46 119.8 . . ?
C45 C46 H46A 120.0 . . ?
C45 C46 C47 120.1(2) . . ?
H46A C46 C47 120.0 . . ?
C46 C47 H47A 120.2 . . ?
C46 C47 C48 119.54(18) . . ?
H47A C47 C48 120.2 . . ?
C43 C48 C47 120.25(19) . . ?
C43 C48 H48A 119.9 . . ?
C47 C48 H48A 119.9 . . ?
N5 C49 N6 113.28(16) . . ?
N5 C49 H49A 123.4 . . ?
N6 C49 H49A 123.4 . . ?
N6 C50 C51 105.08(14) . . ?
N6 C50 C57 111.15(13) . . ?
N6 C50 C63 107.88(14) . . ?
C51 C50 C57 113.08(15) . . ?
C51 C50 C63 112.05(14) . . ?
C57 C50 C63 107.52(15) . . ?
C50 C51 C52 123.12(16) . . ?
C50 C51 C56 118.83(16) . . ?
C52 C51 C56 118.00(17) . . ?
C51 C52 H52A 119.6 . . ?
C51 C52 C53 120.76(18) . . ?
H52A C52 C53 119.6 . . ?
C52 C53 H53A 119.9 . . ?
C52 C53 C54 120.29(19) . . ?
H53A C53 C54 119.9 . . ?
C53 C54 H54A 120.0 . . ?
C53 C54 C55 120.08(19) . . ?
H54A C54 C55 120.0 . . ?
C54 C55 H55A 120.2 . . ?
C54 C55 C56 119.57(18) . . ?
H55A C55 C56 120.2 . . ?
C51 C56 C55 121.28(18) . . ?
C51 C56 H56A 119.4 . . ?
C55 C56 H56A 119.4 . . ?
C50 C57 C58 123.74(16) . . ?
C50 C57 C62 118.00(15) . . ?
C58 C57 C62 118.26(17) . . ?
C57 C58 H58A 119.8 . . ?
C57 C58 C59 120.40(17) . . ?
H58A C58 C59 119.8 . . ?
C58 C59 H59A 119.6 . . ?
C58 C59 C60 120.71(17) . . ?
H59A C59 C60 119.6 . . ?
C59 C60 H60A 120.2 . . ?
C59 C60 C61 119.59(18) . . ?
H60A C60 C61 120.2 . . ?
C60 C61 H61A 120.0 . . ?
C60 C61 C62 120.09(18) . . ?
H61A C61 C62 120.0 . . ?
C57 C62 C61 120.92(16) . . ?
C57 C62 H62A 119.5 . . ?
C61 C62 H62A 119.5 . . ?
C50 C63 C64 118.81(15) . . ?
C50 C63 C68 123.41(17) . . ?
C64 C63 C68 117.78(17) . . ?
C63 C64 H64A 119.3 . . ?
C63 C64 C65 121.31(17) . . ?
H64A C64 C65 119.3 . . ?
C64 C65 H65A 120.1 . . ?
C64 C65 C66 119.9(2) . . ?
H65A C65 C66 120.1 . . ?
C65 C66 H66A 120.3 . . ?
C65 C66 C67 119.47(18) . . ?
H66A C66 C67 120.3 . . ?
C66 C67 H67A 119.6 . . ?
C66 C67 C68 120.88(18) . . ?
H67A C67 C68 119.6 . . ?
C63 C68 C67 120.58(19) . . ?
C63 C68 H68A 119.7 . . ?
C67 C68 H68A 119.7 . . ?
C1 N1 C8 111.92(15) . . ?
C1 N1 C9 124.51(16) . . ?
C8 N1 C9 123.13(15) . . ?
C6 N2 C15 103.81(15) . . ?
C5 N3 C15 105.59(15) . . ?
C5 N3 C16 125.94(15) . . ?
C15 N3 C16 127.40(15) . . ?
N1 C1 O1 123.84(17) . . ?
N1 C1 C2 108.95(16) . . ?
O1 C1 C2 127.22(16) . . ?
C1 C2 H2A 108.3 . . ?
C1 C2 C3 110.59(15) . . ?
C1 C2 C7 104.42(14) . . ?
H2A C2 C3 108.3 . . ?
H2A C2 C7 108.3 . . ?
C3 C2 C7 116.58(15) . . ?
C2 C3 H3A 109.2 . . ?
C2 C3 H3B 109.2 . . ?
C2 C3 C4 112.16(14) . . ?
H3A C3 H3B 107.9 . . ?
H3A C3 C4 109.2 . . ?
H3B C3 C4 109.2 . . ?
C3 C4 H4A 110.4 . . ?
C3 C4 H4B 110.4 . . ?
C3 C4 C5 106.83(15) . . ?
H4A C4 H4B 108.6 . . ?
H4A C4 C5 110.4 . . ?
H4B C4 C5 110.4 . . ?
N3 C5 C4 128.78(16) . . ?
N3 C5 C6 105.52(15) . . ?
C4 C5 C6 125.70(16) . . ?
N2 C6 C5 112.38(16) . . ?
N2 C6 C7 123.49(16) . . ?
C5 C6 C7 124.01(16) . . ?
C2 C7 C6 110.89(15) . . ?
C2 C7 H7A 111.6 . . ?
C2 C7 C8 104.37(16) . . ?
C6 C7 H7A 111.6 . . ?
C6 C7 C8 106.39(14) . . ?
H7A C7 C8 111.6 . . ?
N1 C8 O2 124.06(18) . . ?
N1 C8 C7 108.11(15) . . ?
O2 C8 C7 127.72(19) . . ?
N1 C9 C10 120.78(16) . . ?
N1 C9 C14 118.48(18) . . ?
C10 C9 C14 120.70(18) . . ?
C9 C10 H10A 120.1 . . ?
C9 C10 C11 119.73(18) . . ?
H10A C10 C11 120.1 . . ?
C10 C11 H11A 120.2 . . ?
C10 C11 C12 119.7(2) . . ?
H11A C11 C12 120.2 . . ?
C11 C12 H12A 120.1 . . ?
C11 C12 C13 119.79(19) . . ?
H12A C12 C13 120.1 . . ?
C12 C13 H13A 119.9 . . ?
C12 C13 C14 120.2(2) . . ?
H13A C13 C14 119.9 . . ?
C9 C14 C13 119.9(2) . . ?
C9 C14 H14A 120.1 . . ?
C13 C14 H14A 120.1 . . ?
N2 C15 N3 112.67(17) . . ?
N2 C15 H15A 123.7 . . ?
N3 C15 H15A 123.7 . . ?
N3 C16 C17 110.66(14) . . ?
N3 C16 C23 108.81(15) . . ?
N3 C16 C29 105.33(14) . . ?
C17 C16 C23 107.47(15) . . ?
C17 C16 C29 113.32(15) . . ?
C23 C16 C29 111.21(14) . . ?
C16 C17 C18 118.96(16) . . ?
C16 C17 C22 123.44(16) . . ?
C18 C17 C22 117.56(17) . . ?
C17 C18 H18A 119.5 . . ?
C17 C18 C19 121.06(17) . . ?
H18A C18 C19 119.5 . . ?
C18 C19 H19A 119.8 . . ?
C18 C19 C20 120.47(18) . . ?
H19A C19 C20 119.8 . . ?
C19 C20 H20A 120.4 . . ?
C19 C20 C21 119.16(18) . . ?
H20A C20 C21 120.4 . . ?
C20 C21 H21A 119.8 . . ?
C20 C21 C22 120.37(18) . . ?
H21A C21 C22 119.8 . . ?
C17 C22 C21 121.27(18) . . ?
C17 C22 H22A 119.4 . . ?
C21 C22 H22A 119.4 . . ?
C16 C23 C24 122.73(18) . . ?
C16 C23 C28 119.13(16) . . ?
C24 C23 C28 118.12(17) . . ?
C23 C24 H24A 119.9 . . ?
C23 C24 C25 120.2(2) . . ?
H24A C24 C25 119.9 . . ?
C24 C25 H25A 119.5 . . ?
C24 C25 C26 120.98(19) . . ?
H25A C25 C26 119.5 . . ?
C25 C26 H26A 120.3 . . ?
C25 C26 C27 119.41(19) . . ?
H26A C26 C27 120.3 . . ?
C26 C27 H27A 120.1 . . ?
C26 C27 C28 119.8(2) . . ?
H27A C27 C28 120.1 . . ?
C23 C28 C27 121.46(18) . . ?
C23 C28 H28A 119.3 . . ?
C27 C28 H28A 119.3 . . ?
C16 C29 C30 118.90(16) . . ?
C16 C29 C34 123.46(17) . . ?
C30 C29 C34 117.64(18) . . ?
C29 C30 H30A 119.3 . . ?
C29 C30 C31 121.50(18) . . ?
H30A C30 C31 119.3 . . ?
C30 C31 H31A 120.1 . . ?
C30 C31 C32 119.78(19) . . ?
H31A C31 C32 120.1 . . ?
C31 C32 H32A 120.1 . . ?
C31 C32 C33 119.77(19) . . ?
H32A C32 C33 120.1 . . ?
C32 C33 H33A 119.9 . . ?
C32 C33 C34 120.16(18) . . ?
H33A C33 C34 119.9 . . ?
C29 C34 C33 121.07(18) . . ?
C29 C34 H34A 119.5 . . ?
C33 C34 H34A 119.5 . . ?

loop_
_geom_bond_atom_site_label_1
_geom_bond_atom_site_label_2
_geom_bond_distance
_geom_bond_site_symmetry_2
_geom_bond_publ_flag
O3 C35 1.206(2) . ?
O4 C42 1.206(2) . ?
N4 C35 1.399(2) . ?
N4 C42 1.390(2) . ?
N4 C43 1.436(2) . ?
N5 C37 1.377(2) . ?
N5 C49 1.312(2) . ?
N6 C38 1.392(2) . ?
N6 C49 1.368(2) . ?
N6 C50 1.506(2) . ?
C35 C36 1.516(3) . ?
C36 H36A 1.000 . ?
C36 C37 1.500(2) . ?
C36 C41 1.549(2) . ?
C37 C38 1.361(2) . ?
C38 C39 1.490(2) . ?
C39 H39A 0.990 . ?
C39 H39B 0.990 . ?
C39 C40 1.533(2) . ?
C40 H40A 0.990 . ?
C40 H40B 0.990 . ?
C40 C41 1.522(2) . ?
C41 H41A 1.000 . ?
C41 C42 1.511(3) . ?
C43 C44 1.382(3) . ?
C43 C48 1.372(2) . ?
C44 H44A 0.950 . ?
C44 C45 1.371(3) . ?
C45 H45A 0.950 . ?
C45 C46 1.387(3) . ?
C46 H46A 0.950 . ?
C46 C47 1.366(3) . ?
C47 H47A 0.950 . ?
C47 C48 1.392(3) . ?
C48 H48A 0.950 . ?
C49 H49A 0.950 . ?
C50 C51 1.535(3) . ?
C50 C57 1.537(2) . ?
C50 C63 1.548(2) . ?
C51 C52 1.385(2) . ?
C51 C56 1.396(3) . ?
C52 H52A 0.950 . ?
C52 C53 1.388(3) . ?
C53 H53A 0.950 . ?
C53 C54 1.371(3) . ?
C54 H54A 0.950 . ?
C54 C55 1.382(3) . ?
C55 H55A 0.950 . ?
C55 C56 1.381(3) . ?
C56 H56A 0.950 . ?
C57 C58 1.387(2) . ?
C57 C62 1.392(2) . ?
C58 H58A 0.950 . ?
C58 C59 1.394(3) . ?
C59 H59A 0.950 . ?
C59 C60 1.363(3) . ?
C60 H60A 0.950 . ?
C60 C61 1.386(3) . ?
C61 H61A 0.950 . ?
C61 C62 1.382(3) . ?
C62 H62A 0.950 . ?
C63 C64 1.398(3) . ?
C63 C68 1.386(2) . ?
C64 H64A 0.950 . ?
C64 C65 1.380(3) . ?
C65 H65A 0.950 . ?
C65 C66 1.385(3) . ?
C66 H66A 0.950 . ?
C66 C67 1.367(3) . ?
C67 H67A 0.950 . ?
C67 C68 1.389(3) . ?
C68 H68A 0.950 . ?
N1 C1 1.394(2) . ?
N1 C8 1.399(3) . ?
N1 C9 1.435(2) . ?
N2 C6 1.375(2) . ?
N2 C15 1.316(2) . ?
N3 C5 1.389(2) . ?
N3 C15 1.374(2) . ?
N3 C16 1.492(2) . ?
O1 C1 1.214(2) . ?
O2 C8 1.208(2) . ?
C1 C2 1.504(3) . ?
C2 H2A 1.000 . ?
C2 C3 1.534(2) . ?
C2 C7 1.537(2) . ?
C3 H3A 0.990 . ?
C3 H3B 0.990 . ?
C3 C4 1.525(2) . ?
C4 H4A 0.990 . ?
C4 H4B 0.990 . ?
C4 C5 1.504(3) . ?
C5 C6 1.343(2) . ?
C6 C7 1.510(3) . ?
C7 H7A 1.000 . ?
C7 C8 1.511(3) . ?
C9 C10 1.390(3) . ?
C9 C14 1.361(3) . ?
C10 H10A 0.950 . ?
C10 C11 1.369(3) . ?
C11 H11A 0.950 . ?
C11 C12 1.413(3) . ?
C12 H12A 0.950 . ?
C12 C13 1.358(3) . ?
C13 H13A 0.950 . ?
C13 C14 1.397(3) . ?
C14 H14A 0.950 . ?
C15 H15A 0.950 . ?
C16 C17 1.544(2) . ?
C16 C23 1.539(3) . ?
C16 C29 1.542(3) . ?
C17 C18 1.387(3) . ?
C17 C22 1.388(2) . ?
C18 H18A 0.950 . ?
C18 C19 1.388(3) . ?
C19 H19A 0.950 . ?
C19 C20 1.364(3) . ?
C20 H20A 0.950 . ?
C20 C21 1.387(3) . ?
C21 H21A 0.950 . ?
C21 C22 1.374(3) . ?
C22 H22A 0.950 . ?
C23 C24 1.376(3) . ?
C23 C28 1.397(3) . ?
C24 H24A 0.950 . ?
C24 C25 1.384(3) . ?
C25 H25A 0.950 . ?
C25 C26 1.368(3) . ?
C26 H26A 0.950 . ?
C26 C27 1.382(3) . ?
C27 H27A 0.950 . ?
C27 C28 1.366(3) . ?
C28 H28A 0.950 . ?
C29 C30 1.393(3) . ?
C29 C34 1.380(3) . ?
C30 H30A 0.950 . ?
C30 C31 1.377(3) . ?
C31 H31A 0.950 . ?
C31 C32 1.388(3) . ?
C32 H32A 0.950 . ?
C32 C33 1.362(3) . ?
C33 H33A 0.950 . ?
C33 C34 1.398(3) . ?
C34 H34A 0.950 . ?

loop_
_geom_torsion_atom_site_label_1
_geom_torsion_atom_site_label_2
_geom_torsion_atom_site_label_3
_geom_torsion_atom_site_label_4
_geom_torsion
_geom_torsion_site_symmetry_1
_geom_torsion_site_symmetry_2
_geom_torsion_site_symmetry_3
_geom_torsion_site_symmetry_4
_geom_torsion_publ_flag
C42 N4 C35 O3 -173.87(16) . . . . ?
C42 N4 C35 C36 8.10(19) . . . . ?
C43 N4 C35 O3 5.3(3) . . . . ?
C43 N4 C35 C36 -172.72(15) . . . . ?
O3 C35 C36 C37 -71.2(2) . . . . ?
O3 C35 C36 C41 169.51(17) . . . . ?
N4 C35 C36 C37 106.71(16) . . . . ?
N4 C35 C36 C41 -12.56(17) . . . . ?
C49 N5 C37 C36 -176.29(16) . . . . ?
C49 N5 C37 C38 0.5(2) . . . . ?
C35 C36 C37 N5 71.3(2) . . . . ?
C35 C36 C37 C38 -105.1(2) . . . . ?
C41 C36 C37 N5 -174.07(16) . . . . ?
C41 C36 C37 C38 9.6(2) . . . . ?
N5 C37 C38 N6 0.0(2) . . . . ?
N5 C37 C38 C39 177.98(16) . . . . ?
C36 C37 C38 N6 176.79(15) . . . . ?
C36 C37 C38 C39 -5.3(3) . . . . ?
C49 N6 C38 C37 -0.51(18) . . . . ?
C49 N6 C38 C39 -178.29(18) . . . . ?
C50 N6 C38 C37 -169.70(15) . . . . ?
C50 N6 C38 C39 12.5(3) . . . . ?
N6 C38 C39 C40 151.57(17) . . . . ?
C37 C38 C39 C40 -25.8(2) . . . . ?
C38 C39 C40 C41 51.8(2) . . . . ?
C39 C40 C41 C36 -50.9(2) . . . . ?
C39 C40 C41 C42 69.4(2) . . . . ?
C35 C36 C41 C40 136.44(15) . . . . ?
C35 C36 C41 C42 12.24(17) . . . . ?
C37 C36 C41 C40 18.5(2) . . . . ?
C37 C36 C41 C42 -105.68(15) . . . . ?
C35 N4 C42 O4 179.13(16) . . . . ?
C35 N4 C42 C41 0.2(2) . . . . ?
C43 N4 C42 O4 0.0(3) . . . . ?
C43 N4 C42 C41 -178.96(15) . . . . ?
C36 C41 C42 O4 173.01(17) . . . . ?
C36 C41 C42 N4 -8.11(18) . . . . ?
C40 C41 C42 O4 46.2(2) . . . . ?
C40 C41 C42 N4 -134.91(15) . . . . ?
C35 N4 C43 C44 -107.2(2) . . . . ?
C35 N4 C43 C48 75.0(2) . . . . ?
C42 N4 C43 C44 71.9(2) . . . . ?
C42 N4 C43 C48 -105.9(2) . . . . ?
N4 C43 C44 C45 -179.51(19) . . . . ?
C48 C43 C44 C45 -1.7(3) . . . . ?
C43 C44 C45 C46 0.1(3) . . . . ?
C44 C45 C46 C47 1.7(3) . . . . ?
C45 C46 C47 C48 -2.0(3) . . . . ?
N4 C43 C48 C47 179.24(18) . . . . ?
C44 C43 C48 C47 1.4(3) . . . . ?
C46 C47 C48 C43 0.4(3) . . . . ?
C37 N5 C49 N6 -0.81(19) . . . . ?
C38 N6 C49 N5 0.9(2) . . . . ?
C50 N6 C49 N5 169.70(15) . . . . ?
C38 N6 C50 C51 43.7(2) . . . . ?
C38 N6 C50 C57 -79.0(2) . . . . ?
C38 N6 C50 C63 163.35(15) . . . . ?
C49 N6 C50 C51 -123.11(18) . . . . ?
C49 N6 C50 C57 114.23(19) . . . . ?
C49 N6 C50 C63 -3.4(2) . . . . ?
N6 C50 C51 C52 -129.82(16) . . . . ?
N6 C50 C51 C56 47.61(19) . . . . ?
C57 C50 C51 C52 -8.4(2) . . . . ?
C57 C50 C51 C56 169.01(15) . . . . ?
C63 C50 C51 C52 113.30(18) . . . . ?
C63 C50 C51 C56 -69.28(19) . . . . ?
C50 C51 C52 C53 177.76(16) . . . . ?
C56 C51 C52 C53 0.3(2) . . . . ?
C51 C52 C53 C54 -0.6(3) . . . . ?
C52 C53 C54 C55 0.8(3) . . . . ?
C53 C54 C55 C56 -0.8(3) . . . . ?
C54 C55 C56 C51 0.5(3) . . . . ?
C50 C51 C56 C55 -177.83(15) . . . . ?
C52 C51 C56 C55 -0.3(2) . . . . ?
N6 C50 C57 C58 6.3(2) . . . . ?
N6 C50 C57 C62 -172.72(15) . . . . ?
C51 C50 C57 C58 -111.61(19) . . . . ?
C51 C50 C57 C62 69.4(2) . . . . ?
C63 C50 C57 C58 124.16(18) . . . . ?
C63 C50 C57 C62 -54.9(2) . . . . ?
C50 C57 C58 C59 179.73(18) . . . . ?
C62 C57 C58 C59 -1.3(3) . . . . ?
C57 C58 C59 C60 -0.5(3) . . . . ?
C58 C59 C60 C61 1.5(3) . . . . ?
C59 C60 C61 C62 -0.8(3) . . . . ?
C60 C61 C62 C57 -1.0(3) . . . . ?
C50 C57 C62 C61 -178.90(18) . . . . ?
C58 C57 C62 C61 2.0(3) . . . . ?
N6 C50 C63 C64 70.9(2) . . . . ?
N6 C50 C63 C68 -109.87(18) . . . . ?
C51 C50 C63 C64 -173.89(16) . . . . ?
C51 C50 C63 C68 5.3(2) . . . . ?
C57 C50 C63 C64 -49.0(2) . . . . ?
C57 C50 C63 C68 130.17(17) . . . . ?
C50 C63 C64 C65 -177.31(17) . . . . ?
C68 C63 C64 C65 3.4(3) . . . . ?
C63 C64 C65 C66 -1.5(3) . . . . ?
C64 C65 C66 C67 -1.4(3) . . . . ?
C65 C66 C67 C68 2.2(3) . . . . ?
C50 C63 C68 C67 178.16(16) . . . . ?
C64 C63 C68 C67 -2.6(3) . . . . ?
C66 C67 C68 C63 -0.1(3) . . . . ?
C8 N1 C1 O1 179.45(17) . . . . ?
C8 N1 C1 C2 -1.0(2) . . . . ?
C9 N1 C1 O1 6.8(3) . . . . ?
C9 N1 C1 C2 -173.60(16) . . . . ?
N1 C1 C2 C3 136.02(15) . . . . ?
N1 C1 C2 C7 9.86(19) . . . . ?
O1 C1 C2 C3 -44.4(2) . . . . ?
O1 C1 C2 C7 -170.59(18) . . . . ?
C1 C2 C3 C4 -65.5(2) . . . . ?
C7 C2 C3 C4 53.6(2) . . . . ?
C2 C3 C4 C5 -51.9(2) . . . . ?
C15 N3 C5 C4 -178.50(17) . . . . ?
C15 N3 C5 C6 1.30(19) . . . . ?
C16 N3 C5 C4 -9.6(3) . . . . ?
C16 N3 C5 C6 170.16(16) . . . . ?
C3 C4 C5 N3 -153.69(17) . . . . ?
C3 C4 C5 C6 26.5(2) . . . . ?
N3 C5 C6 N2 -0.8(2) . . . . ?
N3 C5 C6 C7 -176.84(15) . . . . ?
C4 C5 C6 N2 179.05(17) . . . . ?
C4 C5 C6 C7 3.0(3) . . . . ?
C15 N2 C6 C5 -0.1(2) . . . . ?
C15 N2 C6 C7 175.97(16) . . . . ?
N2 C6 C7 C2 178.61(16) . . . . ?
N2 C6 C7 C8 -68.5(2) . . . . ?
C5 C6 C7 C2 -5.7(2) . . . . ?
C5 C6 C7 C8 107.2(2) . . . . ?
C1 C2 C7 C6 99.93(16) . . . . ?
C1 C2 C7 C8 -14.25(18) . . . . ?
C3 C2 C7 C6 -22.4(2) . . . . ?
C3 C2 C7 C8 -136.57(16) . . . . ?
C1 N1 C8 O2 174.87(17) . . . . ?
C1 N1 C8 C7 -8.6(2) . . . . ?
C9 N1 C8 O2 -12.4(3) . . . . ?
C9 N1 C8 C7 164.10(15) . . . . ?
C2 C7 C8 N1 14.25(18) . . . . ?
C2 C7 C8 O2 -169.44(18) . . . . ?
C6 C7 C8 N1 -103.08(17) . . . . ?
C6 C7 C8 O2 73.2(2) . . . . ?
C1 N1 C9 C10 -67.1(2) . . . . ?
C1 N1 C9 C14 110.6(2) . . . . ?
C8 N1 C9 C10 121.1(2) . . . . ?
C8 N1 C9 C14 -61.2(2) . . . . ?
N1 C9 C10 C11 177.78(18) . . . . ?
C14 C9 C10 C11 0.1(3) . . . . ?
C9 C10 C11 C12 0.5(3) . . . . ?
C10 C11 C12 C13 -0.2(3) . . . . ?
C11 C12 C13 C14 -0.7(3) . . . . ?
N1 C9 C14 C13 -178.71(18) . . . . ?
C10 C9 C14 C13 -1.0(3) . . . . ?
C12 C13 C14 C9 1.3(3) . . . . ?
C6 N2 C15 N3 1.0(2) . . . . ?
C5 N3 C15 N2 -1.5(2) . . . . ?
C16 N3 C15 N2 -170.15(16) . . . . ?
C5 N3 C16 C17 76.2(2) . . . . ?
C5 N3 C16 C23 -165.89(16) . . . . ?
C5 N3 C16 C29 -46.6(2) . . . . ?
C15 N3 C16 C17 -117.29(19) . . . . ?
C15 N3 C16 C23 0.6(2) . . . . ?
C15 N3 C16 C29 119.88(18) . . . . ?
N3 C16 C17 C18 167.76(16) . . . . ?
N3 C16 C17 C22 -9.8(3) . . . . ?
C23 C16 C17 C18 49.1(2) . . . . ?
C23 C16 C17 C22 -128.48(19) . . . . ?
C29 C16 C17 C18 -74.2(2) . . . . ?
C29 C16 C17 C22 108.2(2) . . . . ?
C16 C17 C18 C19 178.91(18) . . . . ?
C22 C17 C18 C19 -3.4(3) . . . . ?
C17 C18 C19 C20 1.5(3) . . . . ?
C18 C19 C20 C21 1.6(3) . . . . ?
C19 C20 C21 C22 -2.8(3) . . . . ?
C20 C21 C22 C17 0.9(3) . . . . ?
C16 C17 C22 C21 179.80(18) . . . . ?
C18 C17 C22 C21 2.2(3) . . . . ?
N3 C16 C23 C24 111.9(2) . . . . ?
N3 C16 C23 C28 -69.6(2) . . . . ?
C17 C16 C23 C24 -128.21(19) . . . . ?
C17 C16 C23 C28 50.3(2) . . . . ?
C29 C16 C23 C24 -3.6(2) . . . . ?
C29 C16 C23 C28 174.83(17) . . . . ?
C16 C23 C24 C25 178.89(19) . . . . ?
C28 C23 C24 C25 0.4(3) . . . . ?
C23 C24 C25 C26 1.3(3) . . . . ?
C24 C25 C26 C27 -1.8(4) . . . . ?
C25 C26 C27 C28 0.4(3) . . . . ?
C26 C27 C28 C23 1.3(3) . . . . ?
C16 C23 C28 C27 179.72(18) . . . . ?
C24 C23 C28 C27 -1.7(3) . . . . ?
N3 C16 C29 C30 -40.4(2) . . . . ?
N3 C16 C29 C34 139.33(17) . . . . ?
C17 C16 C29 C30 -161.53(16) . . . . ?
C17 C16 C29 C34 18.2(2) . . . . ?
C23 C16 C29 C30 77.3(2) . . . . ?
C23 C16 C29 C34 -103.0(2) . . . . ?
C16 C29 C30 C31 178.53(15) . . . . ?
C34 C29 C30 C31 -1.3(3) . . . . ?
C29 C30 C31 C32 2.4(3) . . . . ?
C30 C31 C32 C33 -0.9(3) . . . . ?
C31 C32 C33 C34 -1.6(3) . . . . ?
C16 C29 C34 C33 178.95(15) . . . . ?
C30 C29 C34 C33 -1.3(3) . . . . ?
C32 C33 C34 C29 2.7(3) . . . . ?
